data_7014721
loop_
_publ_author_name
'Brewer, Cynthia T.'
'Brewer, Greg'
'Butcher, Ray J.'
'Carpenter, Everett E.'
'Schmiedekamp, Ann M.'
'Schmiedekamp, Carl'
'Straka, Alison'
'Viragh, Carol'
'Yuzefpolskiy, Yevgeniy'
'Zavalij, Peter'

_publ_section_title
;
 Synthesis and characterization of homo- and heterodinuclear
 M(II)-M'(III) (M(II) = Mn or Fe, M'(III) = Fe or Co) mixed-valence
 supramolecular pseudo-dimers. The effect of hydrogen bonding on spin
 state selection of M(II).
;
_journal_issue 1
_journal_name_full 'Dalton transactions (Cambridge, England : 2003)'
_journal_page_first 181
_journal_page_last 194
_journal_paper_doi 10.1039/c0dt01098g
_journal_volume 40
_journal_year 2011
_chemical_formula_sum 'C43 H61 F12 Fe2 N20 O P2'
_chemical_formula_weight 1275.76
_chemical_name_systematic
;
?
;
_space_group_IT_number 2
_symmetry_cell_setting triclinic
_symmetry_space_group_name_Hall '-P 1'
_symmetry_space_group_name_H-M 'P -1'
_atom_sites_solution_hydrogens geom
_atom_sites_solution_primary direct
_atom_sites_solution_secondary difmap
_audit_creation_method SHELXL-97
_cell_angle_alpha 103.106(1)
_cell_angle_beta 95.299(1)
_cell_angle_gamma 95.477(1)
_cell_formula_units_Z 2
_cell_length_a 12.0249(6)
_cell_length_b 12.2729(6)
_cell_length_c 18.5072(11)
_cell_measurement_reflns_used 2541
_cell_measurement_temperature 123(2)
_cell_measurement_theta_max 30.06
_cell_measurement_theta_min 2.44
_cell_volume 2629.6(2)
_computing_cell_refinement 'Bruker Apex 2'
_computing_data_collection 'Bruker Apex 2'
_computing_data_reduction 'Bruker Apex 2'
_computing_molecular_graphics 'Bruker SHELXTL'
_computing_publication_material 'Bruker SHELXTL'
_computing_structure_refinement 'SHELXL-97 (Sheldrick, 1997)'
_computing_structure_solution 'SHELXS-97 (Sheldrick, 1990)'
_diffrn_ambient_temperature 123(2)
_diffrn_measured_fraction_theta_full 0.990
_diffrn_measured_fraction_theta_max 0.889
_diffrn_measurement_device_type 'Bruker Apex 2 CCD area detector'
_diffrn_measurement_method '\f and \w scans'
_diffrn_radiation_monochromator graphite
_diffrn_radiation_source 'fine-focus sealed tube'
_diffrn_radiation_type MoK\a
_diffrn_radiation_wavelength 0.71073
_diffrn_reflns_av_R_equivalents 0.0000
_diffrn_reflns_av_sigmaI/netI 0.0688
_diffrn_reflns_limit_h_max 17
_diffrn_reflns_limit_h_min -17
_diffrn_reflns_limit_k_max 16
_diffrn_reflns_limit_k_min -16
_diffrn_reflns_limit_l_max 26
_diffrn_reflns_limit_l_min 0
_diffrn_reflns_number 16378
_diffrn_reflns_theta_full 25.00
_diffrn_reflns_theta_max 30.96
_diffrn_reflns_theta_min 1.71
_diffrn_standards_decay_% >2%
_exptl_absorpt_coefficient_mu 0.713
_exptl_absorpt_correction_T_max 1.000
_exptl_absorpt_correction_T_min 0.586
_exptl_absorpt_correction_type multi-scan
_exptl_absorpt_process_details 'Sadabs (Sheldrick, 1996)'
_exptl_crystal_colour green
_exptl_crystal_density_diffrn 1.611
_exptl_crystal_density_method 'not measured'
_exptl_crystal_description 'thick plate'
_exptl_crystal_F_000 1314
_exptl_crystal_size_max 0.51
_exptl_crystal_size_mid 0.27
_exptl_crystal_size_min 0.23
_refine_diff_density_max 0.636
_refine_diff_density_min -0.463
_refine_diff_density_rms 0.072
_refine_ls_extinction_method none
_refine_ls_goodness_of_fit_ref 0.952
_refine_ls_hydrogen_treatment mixed
_refine_ls_matrix_type full
_refine_ls_number_parameters 741
_refine_ls_number_reflns 16383
_refine_ls_number_restraints 0
_refine_ls_restrained_S_all 0.952
_refine_ls_R_factor_all 0.0592
_refine_ls_R_factor_gt 0.0410
_refine_ls_shift/su_max 0.004
_refine_ls_shift/su_mean 0.000
_refine_ls_structure_factor_coef Fsqd
_refine_ls_weighting_details 'calc w=1/[\s^2^(Fo^2^)+(0.0401P)^2^] where P=(Fo^2^+2Fc^2^)/3'
_refine_ls_weighting_scheme calc
_refine_ls_wR_factor_gt 0.0858
_refine_ls_wR_factor_ref 0.0901
_reflns_number_gt 12282
_reflns_number_total 16383
_reflns_threshold_expression >2sigma(I)
_cod_data_source_file C0DT01098G.TXT
_cod_data_source_block crys1t5
_cod_depositor_comments
;
The following automatic conversions were performed:
'_symmetry_cell_setting' value 'Triclinic' changed to 'triclinic'
according to '/home/saulius/struct/CIF-dictionaries/cif_core.dic'
dictionary named 'cif_core.dic' version 2.4.1 from 2010-06-29.

Automatic conversion script
Id: cif_fix_enum 1555 2011-01-17 13:19:09Z saulius 
;
_cod_original_sg_symbol_H-M P-1
_cod_database_code 7014721

loop_
_symmetry_equiv_pos_as_xyz
'x, y, z'
'-x, -y, -z'

loop_
_atom_site_label
_atom_site_type_symbol
_atom_site_fract_x
_atom_site_fract_y
_atom_site_fract_z
_atom_site_U_iso_or_equiv
_atom_site_adp_type
_atom_site_occupancy
_atom_site_symmetry_multiplicity
_atom_site_calc_flag
_atom_site_refinement_flags
_atom_site_disorder_assembly
_atom_site_disorder_group
Fe1 Fe 0.86242(2) 0.85478(2) 0.260659(17) 0.01247(7) Uani 1 1 d . . .
Fe2 Fe 0.55355(2) 0.46040(2) 0.263688(17) 0.01282(7) Uani 1 1 d . . .
P1 P 0.23694(5) 0.72883(6) 0.43885(3) 0.01932(12) Uani 1 1 d . . .
P2 P 0.76335(5) 1.10533(5) -0.03195(4) 0.02336(14) Uani 1 1 d . . .
F11 F 0.24918(18) 0.76243(17) 0.52738(8) 0.0634(5) Uani 1 1 d . . .
F12 F 0.30376(13) 0.84637(13) 0.43821(11) 0.0495(5) Uani 1 1 d . . .
F13 F 0.17091(13) 0.61040(13) 0.43856(10) 0.0466(4) Uani 1 1 d . . .
F14 F 0.22537(15) 0.69485(15) 0.35016(8) 0.0453(4) Uani 1 1 d . . .
F15 F 0.35145(11) 0.67372(13) 0.44170(9) 0.0384(4) Uani 1 1 d . . .
F16 F 0.12324(11) 0.78404(13) 0.43643(9) 0.0403(4) Uani 1 1 d . . .
F21 F 0.86755(15) 1.19359(15) -0.02854(13) 0.0792(7) Uani 1 1 d . . .
F22 F 0.65830(16) 1.01596(15) -0.03507(11) 0.0715(6) Uani 1 1 d . . .
F23 F 0.74915(17) 1.08094(16) -0.11985(9) 0.0624(5) Uani 1 1 d . . .
F24 F 0.84100(16) 1.00864(15) -0.03647(10) 0.0610(5) Uani 1 1 d . . .
F25 F 0.68397(14) 1.20160(14) -0.02621(10) 0.0536(5) Uani 1 1 d . . .
F26 F 0.77766(16) 1.12938(14) 0.05683(9) 0.0548(5) Uani 1 1 d . . .
N1 N 1.04334(15) 1.08946(16) 0.25926(11) 0.0213(4) Uani 1 1 d . . .
N2 N 0.37077(15) 0.23743(15) 0.26635(11) 0.0209(4) Uani 1 1 d . . .
N1A N 1.02733(14) 0.85534(14) 0.27233(10) 0.0146(4) Uani 1 1 d . . .
N2A N 0.87569(14) 0.70918(15) 0.19416(10) 0.0157(4) Uani 1 1 d . . .
N3A N 0.80763(16) 0.62943(16) 0.14318(11) 0.0196(4) Uani 1 1 d . . .
H3A H 0.732(2) 0.620(2) 0.1418(15) 0.049(9) Uiso 1 1 d . . .
N1B N 0.85931(14) 0.92161(15) 0.17296(10) 0.0159(4) Uani 1 1 d . . .
N2B N 0.70033(14) 0.85241(14) 0.23719(10) 0.0143(4) Uani 1 1 d . . .
N3B N 0.60827(15) 0.83362(16) 0.27058(11) 0.0177(4) Uani 1 1 d . . .
H3B H 0.605(2) 0.791(2) 0.3010(15) 0.041(9) Uiso 1 1 d . . .
N1C N 0.86288(14) 0.99948(14) 0.33465(10) 0.0156(4) Uani 1 1 d . . .
N2C N 0.85529(14) 0.80086(14) 0.35200(10) 0.0138(4) Uani 1 1 d . . .
N3C N 0.86435(14) 0.70351(15) 0.37242(10) 0.0160(4) Uani 1 1 d . . .
H3C H 0.842(3) 0.612(3) 0.329(2) 0.115(14) Uiso 1 1 d . . .
N1D N 0.57671(14) 0.37388(14) 0.34064(10) 0.0165(4) Uani 1 1 d . . .
N2D N 0.59008(14) 0.58427(14) 0.35167(10) 0.0140(4) Uani 1 1 d . . .
N3D N 0.58563(14) 0.69573(14) 0.36685(10) 0.0158(4) Uani 1 1 d . . .
N1E N 0.52724(14) 0.32660(14) 0.17823(10) 0.0145(4) Uani 1 1 d . . .
N2E N 0.70762(14) 0.44432(14) 0.24516(10) 0.0150(4) Uani 1 1 d . . .
N3E N 0.80918(14) 0.49114(15) 0.28057(11) 0.0183(4) Uani 1 1 d . . .
N1F N 0.39311(14) 0.47594(14) 0.27390(10) 0.0144(4) Uani 1 1 d . . .
N2F N 0.52344(14) 0.55062(14) 0.19271(10) 0.0147(4) Uani 1 1 d . . .
N3F N 0.57917(15) 0.58382(16) 0.13989(10) 0.0186(4) Uani 1 1 d . . .
C1A C 1.13732(18) 1.03917(18) 0.28533(14) 0.0219(5) Uani 1 1 d . . .
H1AA H 1.1886 1.0986 0.3217 0.026 Uiso 1 1 calc R . .
H1AB H 1.1788 1.0112 0.2424 0.026 Uiso 1 1 calc R . .
C2A C 1.10890(17) 0.94231(17) 0.32210(13) 0.0187(5) Uani 1 1 d . . .
H2AA H 1.1783 0.9094 0.3341 0.022 Uiso 1 1 calc R . .
H2AB H 1.0774 0.9711 0.3694 0.022 Uiso 1 1 calc R . .
C3A C 1.06436(18) 0.76996(18) 0.23186(13) 0.0183(5) Uani 1 1 d . . .
H3AA H 1.1423 0.7617 0.2339 0.022 Uiso 1 1 calc R . .
C4A C 0.98108(17) 0.68824(18) 0.18354(13) 0.0175(5) Uani 1 1 d . . .
C5A C 0.98031(19) 0.59340(19) 0.12484(13) 0.0233(5) Uani 1 1 d . . .
H5AA H 1.0432 0.5606 0.1056 0.028 Uiso 1 1 calc R . .
C6A C 0.8682(2) 0.55840(19) 0.10118(13) 0.0232(5) Uani 1 1 d . . .
C7A C 0.8111(2) 0.4650(2) 0.03881(14) 0.0342(6) Uani 1 1 d . . .
H7AA H 0.7373 0.4390 0.0513 0.051 Uiso 1 1 calc R . .
H7AB H 0.8570 0.4024 0.0311 0.051 Uiso 1 1 calc R . .
H7AC H 0.8014 0.4921 -0.0070 0.051 Uiso 1 1 calc R . .
C1B C 1.01172(19) 1.07529(19) 0.18063(13) 0.0213(5) Uani 1 1 d . . .
H1BA H 1.0798 1.0942 0.1575 0.026 Uiso 1 1 calc R . .
H1BB H 0.9587 1.1302 0.1739 0.026 Uiso 1 1 calc R . .
C2B C 0.95725(17) 0.95798(18) 0.13856(13) 0.0184(5) Uani 1 1 d . . .
H2BA H 0.9333 0.9585 0.0860 0.022 Uiso 1 1 calc R . .
H2BB H 1.0131 0.9037 0.1386 0.022 Uiso 1 1 calc R . .
C3B C 0.76098(17) 0.93325(18) 0.14388(12) 0.0174(4) Uani 1 1 d . . .
H3BA H 0.7500 0.9612 0.1002 0.021 Uiso 1 1 calc R . .
C4B C 0.66879(17) 0.90105(18) 0.18201(12) 0.0155(4) Uani 1 1 d . . .
C5B C 0.55436(17) 0.91359(18) 0.17958(13) 0.0193(5) Uani 1 1 d . . .
H5BA H 0.5107 0.9452 0.1459 0.023 Uiso 1 1 calc R . .
C6B C 0.51917(17) 0.86981(18) 0.23701(13) 0.0177(5) Uani 1 1 d . . .
C7B C 0.40700(18) 0.8592(2) 0.26486(15) 0.0267(6) Uani 1 1 d . . .
H7BA H 0.3969 0.7898 0.2825 0.040 Uiso 1 1 calc R . .
H7BB H 0.3477 0.8566 0.2243 0.040 Uiso 1 1 calc R . .
H7BC H 0.4027 0.9241 0.3061 0.040 Uiso 1 1 calc R . .
C1C C 0.98395(19) 1.15942(18) 0.31188(13) 0.0213(5) Uani 1 1 d . . .
H1CA H 0.9804 1.2323 0.2978 0.026 Uiso 1 1 calc R . .
H1CB H 1.0279 1.1752 0.3618 0.026 Uiso 1 1 calc R . .
C2C C 0.86385(18) 1.11009(18) 0.31787(13) 0.0209(5) Uani 1 1 d . . .
H2CA H 0.8319 1.1617 0.3578 0.025 Uiso 1 1 calc R . .
H2CB H 0.8161 1.1034 0.2702 0.025 Uiso 1 1 calc R . .
C3C C 0.86142(17) 0.99283(17) 0.40251(13) 0.0166(5) Uani 1 1 d . . .
H3CA H 0.8590 1.0571 0.4419 0.020 Uiso 1 1 calc R . .
C4C C 0.86373(17) 0.88215(17) 0.41532(12) 0.0155(4) Uani 1 1 d . . .
C5C C 0.87820(17) 0.83566(18) 0.47698(13) 0.0183(5) Uani 1 1 d . . .
H5CA H 0.8860 0.8741 0.5282 0.022 Uiso 1 1 calc R . .
C6C C 0.87886(17) 0.72159(18) 0.44777(13) 0.0177(5) Uani 1 1 d . . .
C7C C 0.89622(19) 0.62833(19) 0.48475(14) 0.0239(5) Uani 1 1 d . . .
H7CA H 0.8597 0.5571 0.4521 0.036 Uiso 1 1 calc R . .
H7CB H 0.8634 0.6422 0.5321 0.036 Uiso 1 1 calc R . .
H7CC H 0.9770 0.6240 0.4945 0.036 Uiso 1 1 calc R . .
C1D C 0.44305(19) 0.20186(18) 0.32018(13) 0.0227(5) Uani 1 1 d . . .
H1DA H 0.4384 0.1186 0.3062 0.027 Uiso 1 1 calc R . .
H1DB H 0.4152 0.2236 0.3695 0.027 Uiso 1 1 calc R . .
C2D C 0.56683(19) 0.25119(17) 0.32754(13) 0.0206(5) Uani 1 1 d . . .
H2DA H 0.6095 0.2300 0.3696 0.025 Uiso 1 1 calc R . .
H2DB H 0.5995 0.2195 0.2813 0.025 Uiso 1 1 calc R . .
C3D C 0.60382(17) 0.43359(18) 0.40795(13) 0.0172(5) Uani 1 1 d . . .
H3DA H 0.6206 0.4009 0.4489 0.021 Uiso 1 1 calc R . .
C4D C 0.60675(17) 0.55260(17) 0.41647(12) 0.0152(4) Uani 1 1 d . . .
C5D C 0.61464(18) 0.64700(18) 0.47570(13) 0.0188(5) Uani 1 1 d . . .
H5DA H 0.6270 0.6502 0.5276 0.023 Uiso 1 1 calc R . .
C6D C 0.60043(17) 0.73499(18) 0.44203(13) 0.0176(5) Uani 1 1 d . . .
C7D C 0.5947(2) 0.85708(18) 0.47588(13) 0.0240(5) Uani 1 1 d . . .
H7DA H 0.6162 0.9019 0.4407 0.036 Uiso 1 1 calc R . .
H7DB H 0.6463 0.8813 0.5222 0.036 Uiso 1 1 calc R . .
H7DC H 0.5178 0.8679 0.4869 0.036 Uiso 1 1 calc R . .
C1E C 0.37102(19) 0.18687(18) 0.18828(13) 0.0212(5) Uani 1 1 d . . .
H1EA H 0.2930 0.1560 0.1664 0.025 Uiso 1 1 calc R . .
H1EB H 0.4164 0.1230 0.1833 0.025 Uiso 1 1 calc R . .
C2E C 0.41742(17) 0.26728(18) 0.14342(12) 0.0182(5) Uani 1 1 d . . .
H2EA H 0.4245 0.2242 0.0922 0.022 Uiso 1 1 calc R . .
H2EB H 0.3641 0.3229 0.1395 0.022 Uiso 1 1 calc R . .
C3E C 0.61683(17) 0.29328(18) 0.15219(12) 0.0174(5) Uani 1 1 d . . .
H3EA H 0.6141 0.2321 0.1099 0.021 Uiso 1 1 calc R . .
C4E C 0.72097(17) 0.35380(18) 0.19070(12) 0.0174(5) Uani 1 1 d . . .
C5E C 0.83480(18) 0.34348(18) 0.19044(13) 0.0214(5) Uani 1 1 d . . .
H5EA H 0.8690 0.2882 0.1581 0.026 Uiso 1 1 calc R . .
C6E C 0.88727(18) 0.43092(19) 0.24740(13) 0.0204(5) Uani 1 1 d . . .
C7E C 1.00955(18) 0.46385(19) 0.27462(15) 0.0271(6) Uani 1 1 d . . .
H7EA H 1.0269 0.5459 0.2842 0.041 Uiso 1 1 calc R . .
H7EB H 1.0546 0.4276 0.2366 0.041 Uiso 1 1 calc R . .
H7EC H 1.0273 0.4397 0.3209 0.041 Uiso 1 1 calc R . .
C1F C 0.28451(18) 0.30599(18) 0.29006(14) 0.0220(5) Uani 1 1 d . . .
H1FA H 0.2459 0.2748 0.3272 0.026 Uiso 1 1 calc R . .
H1FB H 0.2283 0.3008 0.2465 0.026 Uiso 1 1 calc R . .
C2F C 0.32623(18) 0.42992(17) 0.32428(13) 0.0181(5) Uani 1 1 d . . .
H2FA H 0.2612 0.4727 0.3337 0.022 Uiso 1 1 calc R . .
H2FB H 0.3725 0.4375 0.3727 0.022 Uiso 1 1 calc R . .
C3F C 0.34627(17) 0.53291(17) 0.23248(12) 0.0171(5) Uani 1 1 d . . .
H3FA H 0.2706 0.5483 0.2347 0.021 Uiso 1 1 calc R . .
C4F C 0.41579(17) 0.57220(17) 0.18227(12) 0.0161(4) Uani 1 1 d . . .
C5F C 0.40166(18) 0.62145(18) 0.12239(12) 0.0187(5) Uani 1 1 d . . .
H5FA H 0.3351 0.6460 0.1030 0.022 Uiso 1 1 calc R . .
C6F C 0.50645(18) 0.62704(18) 0.09699(12) 0.0200(5) Uani 1 1 d . . .
C7F C 0.5439(2) 0.6693(2) 0.03254(13) 0.0277(6) Uani 1 1 d . . .
H7FA H 0.6249 0.6942 0.0421 0.042 Uiso 1 1 calc R . .
H7FB H 0.5033 0.7327 0.0263 0.042 Uiso 1 1 calc R . .
H7FC H 0.5280 0.6086 -0.0130 0.042 Uiso 1 1 calc R . .
O1S O 0.9247(4) 0.6781(3) -0.0823(2) 0.1553(17) Uani 1 1 d . . .
H1S H 0.9913 0.7071 -0.0678 0.186 Uiso 1 1 d R . .
C1S C 0.8595(3) 0.7257(3) -0.0366(2) 0.0690(11) Uani 1 1 d . . .
H1S3 H 0.7885 0.6765 -0.0422 0.103 Uiso 1 1 calc R . .
H1S2 H 0.8444 0.7977 -0.0475 0.103 Uiso 1 1 calc R . .
H1S1 H 0.8959 0.7389 0.0148 0.103 Uiso 1 1 calc R . .

loop_
_atom_site_aniso_label
_atom_site_aniso_U_11
_atom_site_aniso_U_22
_atom_site_aniso_U_33
_atom_site_aniso_U_23
_atom_site_aniso_U_13
_atom_site_aniso_U_12
Fe1 0.01306(14) 0.01129(14) 0.01357(16) 0.00393(12) 0.00217(12) 0.00105(11)
Fe2 0.01404(14) 0.01198(14) 0.01260(16) 0.00335(12) 0.00212(12) 0.00084(11)
P1 0.0186(2) 0.0211(3) 0.0196(3) 0.0054(3) 0.0027(3) 0.0069(2)
P2 0.0315(3) 0.0204(3) 0.0191(3) 0.0041(3) 0.0042(3) 0.0079(3)
F11 0.1035(14) 0.0709(12) 0.0193(8) 0.0032(9) 0.0047(10) 0.0480(11)
F12 0.0385(9) 0.0292(9) 0.0779(14) 0.0165(9) -0.0055(9) -0.0071(7)
F13 0.0425(9) 0.0333(9) 0.0695(13) 0.0228(9) 0.0153(9) -0.0019(8)
F14 0.0634(10) 0.0501(10) 0.0244(8) 0.0072(9) 0.0059(9) 0.0200(8)
F15 0.0237(7) 0.0447(9) 0.0536(11) 0.0208(8) 0.0051(7) 0.0153(7)
F16 0.0246(7) 0.0488(10) 0.0561(11) 0.0217(8) 0.0110(7) 0.0192(7)
F21 0.0600(12) 0.0485(12) 0.1190(19) -0.0046(12) 0.0423(12) -0.0151(10)
F22 0.0694(12) 0.0539(12) 0.0763(14) -0.0060(10) 0.0236(11) -0.0301(10)
F23 0.1038(15) 0.0648(12) 0.0242(9) 0.0121(9) 0.0108(10) 0.0306(11)
F24 0.0894(14) 0.0514(11) 0.0476(11) 0.0059(9) 0.0103(10) 0.0480(10)
F25 0.0620(11) 0.0571(12) 0.0504(11) 0.0156(9) 0.0120(9) 0.0383(9)
F26 0.0921(13) 0.0455(10) 0.0254(9) 0.0008(8) -0.0017(9) 0.0273(10)
N1 0.0228(10) 0.0207(10) 0.0216(11) 0.0077(9) 0.0020(8) 0.0036(8)
N2 0.0250(10) 0.0161(9) 0.0216(11) 0.0025(8) 0.0076(8) 0.0022(8)
N1A 0.0161(9) 0.0134(9) 0.0156(10) 0.0067(7) 0.0023(7) -0.0004(7)
N2A 0.0160(9) 0.0147(9) 0.0148(9) 0.0024(7) 0.0011(7) -0.0032(7)
N3A 0.0182(9) 0.0208(10) 0.0167(10) 0.0014(8) 0.0018(8) -0.0051(8)
N1B 0.0169(9) 0.0153(9) 0.0170(10) 0.0061(7) 0.0056(7) 0.0013(7)
N2B 0.0144(8) 0.0141(9) 0.0157(10) 0.0059(7) 0.0036(7) 0.0000(7)
N3B 0.0179(9) 0.0180(10) 0.0203(11) 0.0092(8) 0.0062(8) 0.0032(7)
N1C 0.0165(9) 0.0115(9) 0.0205(10) 0.0062(7) 0.0032(8) 0.0025(7)
N2C 0.0139(8) 0.0122(9) 0.0149(9) 0.0033(7) -0.0004(7) 0.0010(7)
N3C 0.0152(9) 0.0127(9) 0.0212(10) 0.0064(8) 0.0012(8) 0.0023(7)
N1D 0.0181(9) 0.0127(9) 0.0196(10) 0.0051(8) 0.0032(8) 0.0022(7)
N2D 0.0153(8) 0.0116(9) 0.0163(10) 0.0051(7) 0.0030(7) 0.0015(7)
N3D 0.0158(9) 0.0126(9) 0.0211(10) 0.0066(8) 0.0053(8) 0.0035(7)
N1E 0.0160(8) 0.0129(9) 0.0146(9) 0.0045(7) 0.0022(7) -0.0009(7)
N2E 0.0164(8) 0.0145(9) 0.0139(9) 0.0032(7) 0.0011(7) 0.0021(7)
N3E 0.0135(8) 0.0159(9) 0.0248(11) 0.0048(8) -0.0010(8) 0.0016(7)
N1F 0.0169(9) 0.0097(8) 0.0169(10) 0.0023(7) 0.0058(7) 0.0007(7)
N2F 0.0156(8) 0.0150(9) 0.0134(9) 0.0045(7) 0.0020(7) -0.0019(7)
N3F 0.0208(9) 0.0207(10) 0.0135(9) 0.0051(8) 0.0026(8) -0.0047(8)
C1A 0.0192(11) 0.0146(11) 0.0313(14) 0.0076(10) -0.0004(10) -0.0035(9)
C2A 0.0157(10) 0.0145(11) 0.0234(13) 0.0032(9) -0.0031(9) -0.0026(8)
C3A 0.0158(10) 0.0162(11) 0.0238(12) 0.0065(9) 0.0026(9) 0.0025(9)
C4A 0.0157(10) 0.0161(11) 0.0210(12) 0.0047(9) 0.0032(9) 0.0019(9)
C5A 0.0230(11) 0.0194(12) 0.0258(13) 0.0007(10) 0.0062(10) 0.0029(9)
C6A 0.0310(13) 0.0191(12) 0.0179(12) 0.0018(9) 0.0057(10) -0.0024(10)
C7A 0.0386(15) 0.0306(14) 0.0248(14) -0.0064(11) 0.0014(11) -0.0053(12)
C1B 0.0215(11) 0.0208(12) 0.0250(13) 0.0127(10) 0.0055(10) -0.0006(9)
C2B 0.0171(10) 0.0216(12) 0.0190(12) 0.0092(9) 0.0062(9) 0.0008(9)
C3B 0.0200(11) 0.0173(11) 0.0173(11) 0.0092(9) 0.0018(9) 0.0031(9)
C4B 0.0175(10) 0.0154(10) 0.0150(11) 0.0067(9) 0.0009(8) 0.0020(8)
C5B 0.0172(10) 0.0182(11) 0.0239(12) 0.0079(9) 0.0013(9) 0.0031(9)
C6B 0.0164(10) 0.0151(11) 0.0237(12) 0.0066(9) 0.0053(9) 0.0043(8)
C7B 0.0188(11) 0.0260(13) 0.0389(15) 0.0116(12) 0.0098(11) 0.0054(10)
C1C 0.0293(12) 0.0106(10) 0.0250(13) 0.0075(9) 0.0026(10) -0.0004(9)
C2C 0.0272(12) 0.0132(11) 0.0237(13) 0.0050(9) 0.0058(10) 0.0060(9)
C3C 0.0190(11) 0.0119(10) 0.0180(12) 0.0014(9) 0.0040(9) 0.0020(8)
C4C 0.0146(10) 0.0142(10) 0.0166(11) 0.0022(9) 0.0021(8) 0.0001(8)
C5C 0.0205(11) 0.0201(11) 0.0143(11) 0.0045(9) 0.0029(9) 0.0006(9)
C6C 0.0136(10) 0.0208(11) 0.0185(12) 0.0068(9) -0.0005(9) -0.0005(9)
C7C 0.0247(12) 0.0204(12) 0.0283(14) 0.0106(10) 0.0004(10) 0.0022(10)
C1D 0.0347(13) 0.0116(10) 0.0234(13) 0.0060(9) 0.0085(10) 0.0019(10)
C2D 0.0329(13) 0.0118(10) 0.0184(12) 0.0057(9) 0.0020(10) 0.0055(9)
C3D 0.0189(11) 0.0183(11) 0.0165(12) 0.0086(9) 0.0020(9) 0.0020(9)
C4D 0.0164(10) 0.0154(11) 0.0147(11) 0.0063(9) 0.0015(8) 0.0004(8)
C5D 0.0210(11) 0.0208(12) 0.0137(11) 0.0033(9) 0.0024(9) 0.0000(9)
C6D 0.0151(10) 0.0167(11) 0.0212(12) 0.0045(9) 0.0050(9) 0.0001(8)
C7D 0.0297(13) 0.0177(12) 0.0241(13) 0.0013(10) 0.0093(10) 0.0027(10)
C1E 0.0225(11) 0.0150(11) 0.0245(13) 0.0023(9) 0.0049(10) -0.0032(9)
C2E 0.0157(10) 0.0177(11) 0.0182(11) 0.0001(9) 0.0009(9) -0.0021(9)
C3E 0.0212(11) 0.0142(10) 0.0162(11) 0.0022(9) 0.0033(9) 0.0020(9)
C4E 0.0185(11) 0.0143(11) 0.0187(12) 0.0027(9) 0.0025(9) 0.0014(9)
C5E 0.0191(11) 0.0161(11) 0.0281(13) 0.0024(10) 0.0050(10) 0.0036(9)
C6E 0.0185(11) 0.0169(11) 0.0275(13) 0.0090(10) 0.0014(10) 0.0036(9)
C7E 0.0185(11) 0.0193(12) 0.0430(16) 0.0077(11) 0.0001(11) 0.0022(9)
C1F 0.0225(11) 0.0162(11) 0.0286(14) 0.0055(10) 0.0123(10) -0.0011(9)
C2F 0.0215(11) 0.0151(11) 0.0204(12) 0.0073(9) 0.0094(9) 0.0009(9)
C3F 0.0165(10) 0.0127(10) 0.0212(12) 0.0023(9) 0.0035(9) -0.0003(8)
C4F 0.0177(10) 0.0115(10) 0.0185(12) 0.0035(8) 0.0006(9) 0.0010(8)
C5F 0.0202(11) 0.0181(11) 0.0187(12) 0.0074(9) -0.0010(9) 0.0021(9)
C6F 0.0247(11) 0.0190(11) 0.0138(11) 0.0022(9) 0.0008(9) -0.0035(9)
C7F 0.0306(13) 0.0355(14) 0.0181(12) 0.0112(11) 0.0024(10) -0.0019(11)
O1S 0.182(4) 0.151(4) 0.138(3) 0.004(3) 0.097(3) 0.044(3)
C1S 0.074(3) 0.072(3) 0.060(3) 0.012(2) -0.001(2) 0.019(2)

loop_
_atom_type_symbol
_atom_type_description
_atom_type_scat_dispersion_real
_atom_type_scat_dispersion_imag
_atom_type_scat_source
C C 0.0033 0.0016 'International Tables Vol C Tables 4.2.6.8 and 6.1.1.4'
H H 0.0000 0.0000 'International Tables Vol C Tables 4.2.6.8 and 6.1.1.4'
N N 0.0061 0.0033 'International Tables Vol C Tables 4.2.6.8 and 6.1.1.4'
O O 0.0106 0.0060 'International Tables Vol C Tables 4.2.6.8 and 6.1.1.4'
F F 0.0171 0.0103 'International Tables Vol C Tables 4.2.6.8 and 6.1.1.4'
P P 0.1023 0.0942 'International Tables Vol C Tables 4.2.6.8 and 6.1.1.4'
Fe Fe 0.3463 0.8444 'International Tables Vol C Tables 4.2.6.8 and 6.1.1.4'

loop_
_geom_angle_atom_site_label_1
_geom_angle_atom_site_label_2
_geom_angle_atom_site_label_3
_geom_angle
_geom_angle_site_symmetry_1
_geom_angle_site_symmetry_3
_geom_angle_publ_flag
N2B Fe1 N2C 96.38(7) . . ?
N2B Fe1 N2A 96.85(7) . . ?
N2C Fe1 N2A 96.76(7) . . ?
N2B Fe1 N1A 173.59(8) . . ?
N2C Fe1 N1A 89.44(7) . . ?
N2A Fe1 N1A 79.73(7) . . ?
N2B Fe1 N1B 79.81(7) . . ?
N2C Fe1 N1B 173.83(7) . . ?
N2A Fe1 N1B 88.55(8) . . ?
N1A Fe1 N1B 94.62(7) . . ?
N2B Fe1 N1C 88.46(7) . . ?
N2C Fe1 N1C 79.76(7) . . ?
N2A Fe1 N1C 173.97(8) . . ?
N1A Fe1 N1C 95.24(7) . . ?
N1B Fe1 N1C 95.22(8) . . ?
N2F Fe2 N2E 96.15(7) . . ?
N2F Fe2 N2D 97.00(7) . . ?
N2E Fe2 N2D 95.78(7) . . ?
N2F Fe2 N1D 175.91(7) . . ?
N2E Fe2 N1D 87.35(7) . . ?
N2D Fe2 N1D 80.51(7) . . ?
N2F Fe2 N1F 80.15(7) . . ?
N2E Fe2 N1F 175.37(8) . . ?
N2D Fe2 N1F 87.48(7) . . ?
N1D Fe2 N1F 96.44(7) . . ?
N2F Fe2 N1E 87.50(7) . . ?
N2E Fe2 N1E 80.59(7) . . ?
N2D Fe2 N1E 174.54(7) . . ?
N1D Fe2 N1E 95.18(7) . . ?
N1F Fe2 N1E 96.38(7) . . ?
F16 P1 F11 89.80(10) . . ?
F16 P1 F12 89.22(9) . . ?
F11 P1 F12 90.33(11) . . ?
F16 P1 F13 91.26(9) . . ?
F11 P1 F13 90.29(11) . . ?
F12 P1 F13 179.22(10) . . ?
F16 P1 F14 90.54(9) . . ?
F11 P1 F14 179.66(11) . . ?
F12 P1 F14 89.66(11) . . ?
F13 P1 F14 89.72(10) . . ?
F16 P1 F15 179.71(10) . . ?
F11 P1 F15 89.94(10) . . ?
F12 P1 F15 90.66(9) . . ?
F13 P1 F15 88.86(9) . . ?
F14 P1 F15 89.72(9) . . ?
F21 P2 F24 90.78(11) . . ?
F21 P2 F23 89.86(12) . . ?
F24 P2 F23 89.20(10) . . ?
F21 P2 F25 90.04(11) . . ?
F24 P2 F25 178.84(11) . . ?
F23 P2 F25 91.62(10) . . ?
F21 P2 F22 179.73(15) . . ?
F24 P2 F22 89.06(12) . . ?
F23 P2 F22 90.36(11) . . ?
F25 P2 F22 90.11(11) . . ?
F21 P2 F26 90.30(12) . . ?
F24 P2 F26 90.61(10) . . ?
F23 P2 F26 179.74(10) . . ?
F25 P2 F26 88.58(9) . . ?
F22 P2 F26 89.48(11) . . ?
C1A N1 C1C 120.0(2) . . ?
C1A N1 C1B 120.44(19) . . ?
C1C N1 C1B 119.50(19) . . ?
C1D N2 C1F 120.14(19) . . ?
C1D N2 C1E 119.12(18) . . ?
C1F N2 C1E 119.69(19) . . ?
C3A N1A C2A 118.23(17) . . ?
C3A N1A Fe1 115.51(15) . . ?
C2A N1A Fe1 126.26(13) . . ?
C4A N2A N3A 106.30(17) . . ?
C4A N2A Fe1 115.27(14) . . ?
N3A N2A Fe1 136.96(14) . . ?
N2A N3A C6A 110.60(18) . . ?
N2A N3A H3A 123.8(18) . . ?
C6A N3A H3A 125.2(18) . . ?
C3B N1B C2B 117.99(19) . . ?
C3B N1B Fe1 115.65(15) . . ?
C2B N1B Fe1 126.36(14) . . ?
C4B N2B N3B 106.62(17) . . ?
C4B N2B Fe1 115.57(14) . . ?
N3B N2B Fe1 136.37(15) . . ?
N2B N3B C6B 110.2(2) . . ?
N2B N3B H3B 122.6(18) . . ?
C6B N3B H3B 125.7(18) . . ?
C3C N1C C2C 118.61(18) . . ?
C3C N1C Fe1 115.72(15) . . ?
C2C N1C Fe1 125.67(15) . . ?
N3C N2C C4C 106.74(17) . . ?
N3C N2C Fe1 136.88(14) . . ?
C4C N2C Fe1 115.06(14) . . ?
N2C N3C C6C 110.51(17) . . ?
N2C N3C H3C 122.6(19) . . ?
C6C N3C H3C 125.6(19) . . ?
C3D N1D C2D 118.6(2) . . ?
C3D N1D Fe2 115.32(15) . . ?
C2D N1D Fe2 126.04(15) . . ?
N3D N2D C4D 108.77(17) . . ?
N3D N2D Fe2 135.57(15) . . ?
C4D N2D Fe2 114.60(14) . . ?
N2D N3D C6D 107.96(18) . . ?
C3E N1E C2E 119.52(17) . . ?
C3E N1E Fe2 114.77(14) . . ?
C2E N1E Fe2 125.71(14) . . ?
N3E N2E C4E 108.69(17) . . ?
N3E N2E Fe2 135.35(14) . . ?
C4E N2E Fe2 115.02(14) . . ?
N2E N3E C6E 107.82(17) . . ?
C3F N1F C2F 118.47(18) . . ?
C3F N1F Fe2 115.56(15) . . ?
C2F N1F Fe2 125.97(14) . . ?
N3F N2F C4F 108.08(18) . . ?
N3F N2F Fe2 135.27(14) . . ?
C4F N2F Fe2 115.55(14) . . ?
N2F N3F C6F 108.12(17) . . ?
N1 C1A C2A 115.84(18) . . ?
N1 C1A H1AA 108.3 . . ?
C2A C1A H1AA 108.3 . . ?
N1 C1A H1AB 108.3 . . ?
C2A C1A H1AB 108.3 . . ?
H1AA C1A H1AB 107.4 . . ?
N1A C2A C1A 110.48(18) . . ?
N1A C2A H2AA 109.6 . . ?
C1A C2A H2AA 109.6 . . ?
N1A C2A H2AB 109.6 . . ?
C1A C2A H2AB 109.6 . . ?
H2AA C2A H2AB 108.1 . . ?
N1A C3A C4A 115.87(19) . . ?
N1A C3A H3AA 122.1 . . ?
C4A C3A H3AA 122.1 . . ?
N2A C4A C5A 110.39(19) . . ?
N2A C4A C3A 113.02(18) . . ?
C5A C4A C3A 136.5(2) . . ?
C6A C5A C4A 104.5(2) . . ?
C6A C5A H5AA 127.8 . . ?
C4A C5A H5AA 127.8 . . ?
N3A C6A C5A 108.23(19) . . ?
N3A C6A C7A 120.4(2) . . ?
C5A C6A C7A 131.2(2) . . ?
C6A C7A H7AA 109.5 . . ?
C6A C7A H7AB 109.5 . . ?
H7AA C7A H7AB 109.5 . . ?
C6A C7A H7AC 109.5 . . ?
H7AA C7A H7AC 109.5 . . ?
H7AB C7A H7AC 109.5 . . ?
N1 C1B C2B 115.65(19) . . ?
N1 C1B H1BA 108.4 . . ?
C2B C1B H1BA 108.4 . . ?
N1 C1B H1BB 108.4 . . ?
C2B C1B H1BB 108.4 . . ?
H1BA C1B H1BB 107.4 . . ?
N1B C2B C1B 111.23(17) . . ?
N1B C2B H2BA 109.4 . . ?
C1B C2B H2BA 109.4 . . ?
N1B C2B H2BB 109.4 . . ?
C1B C2B H2BB 109.4 . . ?
H2BA C2B H2BB 108.0 . . ?
N1B C3B C4B 115.4(2) . . ?
N1B C3B H3BA 122.3 . . ?
C4B C3B H3BA 122.3 . . ?
N2B C4B C5B 110.48(19) . . ?
N2B C4B C3B 113.06(19) . . ?
C5B C4B C3B 136.3(2) . . ?
C6B C5B C4B 104.4(2) . . ?
C6B C5B H5BA 127.8 . . ?
C4B C5B H5BA 127.8 . . ?
N3B C6B C5B 108.32(19) . . ?
N3B C6B C7B 120.2(2) . . ?
C5B C6B C7B 131.5(2) . . ?
C6B C7B H7BA 109.5 . . ?
C6B C7B H7BB 109.5 . . ?
H7BA C7B H7BB 109.5 . . ?
C6B C7B H7BC 109.5 . . ?
H7BA C7B H7BC 109.5 . . ?
H7BB C7B H7BC 109.5 . . ?
N1 C1C C2C 115.40(18) . . ?
N1 C1C H1CA 108.4 . . ?
C2C C1C H1CA 108.4 . . ?
N1 C1C H1CB 108.4 . . ?
C2C C1C H1CB 108.4 . . ?
H1CA C1C H1CB 107.5 . . ?
N1C C2C C1C 111.03(18) . . ?
N1C C2C H2CA 109.4 . . ?
C1C C2C H2CA 109.4 . . ?
N1C C2C H2CB 109.4 . . ?
C1C C2C H2CB 109.4 . . ?
H2CA C2C H2CB 108.0 . . ?
N1C C3C C4C 115.70(19) . . ?
N1C C3C H3CA 122.2 . . ?
C4C C3C H3CA 122.2 . . ?
N2C C4C C5C 109.96(19) . . ?
N2C C4C C3C 113.3(2) . . ?
C5C C4C C3C 136.7(2) . . ?
C6C C5C C4C 105.3(2) . . ?
C6C C5C H5CA 127.4 . . ?
C4C C5C H5CA 127.4 . . ?
N3C C6C C5C 107.5(2) . . ?
N3C C6C C7C 121.3(2) . . ?
C5C C6C C7C 131.2(2) . . ?
C6C C7C H7CA 109.5 . . ?
C6C C7C H7CB 109.5 . . ?
H7CA C7C H7CB 109.5 . . ?
C6C C7C H7CC 109.5 . . ?
H7CA C7C H7CC 109.5 . . ?
H7CB C7C H7CC 109.5 . . ?
N2 C1D C2D 114.37(19) . . ?
N2 C1D H1DA 108.7 . . ?
C2D C1D H1DA 108.7 . . ?
N2 C1D H1DB 108.7 . . ?
C2D C1D H1DB 108.7 . . ?
H1DA C1D H1DB 107.6 . . ?
N1D C2D C1D 110.53(18) . . ?
N1D C2D H2DA 109.5 . . ?
C1D C2D H2DA 109.5 . . ?
N1D C2D H2DB 109.5 . . ?
C1D C2D H2DB 109.5 . . ?
H2DA C2D H2DB 108.1 . . ?
N1D C3D C4D 115.1(2) . . ?
N1D C3D H3DA 122.4 . . ?
C4D C3D H3DA 122.4 . . ?
N2D C4D C5D 109.18(19) . . ?
N2D C4D C3D 114.19(19) . . ?
C5D C4D C3D 136.4(2) . . ?
C6D C5D C4D 104.4(2) . . ?
C6D C5D H5DA 127.8 . . ?
C4D C5D H5DA 127.8 . . ?
N3D C6D C5D 109.64(19) . . ?
N3D C6D C7D 120.1(2) . . ?
C5D C6D C7D 130.2(2) . . ?
C6D C7D H7DA 109.5 . . ?
C6D C7D H7DB 109.5 . . ?
H7DA C7D H7DB 109.5 . . ?
C6D C7D H7DC 109.5 . . ?
H7DA C7D H7DC 109.5 . . ?
H7DB C7D H7DC 109.5 . . ?
N2 C1E C2E 114.31(18) . . ?
N2 C1E H1EA 108.7 . . ?
C2E C1E H1EA 108.7 . . ?
N2 C1E H1EB 108.7 . . ?
C2E C1E H1EB 108.7 . . ?
H1EA C1E H1EB 107.6 . . ?
N1E C2E C1E 111.53(18) . . ?
N1E C2E H2EA 109.3 . . ?
C1E C2E H2EA 109.3 . . ?
N1E C2E H2EB 109.3 . . ?
C1E C2E H2EB 109.3 . . ?
H2EA C2E H2EB 108.0 . . ?
N1E C3E C4E 116.03(19) . . ?
N1E C3E H3EA 122.0 . . ?
C4E C3E H3EA 122.0 . . ?
N2E C4E C5E 108.95(19) . . ?
N2E C4E C3E 113.30(18) . . ?
C5E C4E C3E 137.7(2) . . ?
C6E C5E C4E 104.82(19) . . ?
C6E C5E H5EA 127.6 . . ?
C4E C5E H5EA 127.6 . . ?
N3E C6E C5E 109.70(18) . . ?
N3E C6E C7E 120.2(2) . . ?
C5E C6E C7E 130.1(2) . . ?
C6E C7E H7EA 109.5 . . ?
C6E C7E H7EB 109.5 . . ?
H7EA C7E H7EB 109.5 . . ?
C6E C7E H7EC 109.5 . . ?
H7EA C7E H7EC 109.5 . . ?
H7EB C7E H7EC 109.5 . . ?
N2 C1F C2F 114.74(17) . . ?
N2 C1F H1FA 108.6 . . ?
C2F C1F H1FA 108.6 . . ?
N2 C1F H1FB 108.6 . . ?
C2F C1F H1FB 108.6 . . ?
H1FA C1F H1FB 107.6 . . ?
N1F C2F C1F 110.12(17) . . ?
N1F C2F H2FA 109.6 . . ?
C1F C2F H2FA 109.6 . . ?
N1F C2F H2FB 109.6 . . ?
C1F C2F H2FB 109.6 . . ?
H2FA C2F H2FB 108.1 . . ?
N1F C3F C4F 115.51(19) . . ?
N1F C3F H3FA 122.2 . . ?
C4F C3F H3FA 122.2 . . ?
N2F C4F C5F 109.73(19) . . ?
N2F C4F C3F 112.9(2) . . ?
C5F C4F C3F 137.2(2) . . ?
C4F C5F C6F 104.5(2) . . ?
C4F C5F H5FA 127.7 . . ?
C6F C5F H5FA 127.7 . . ?
N3F C6F C5F 109.6(2) . . ?
N3F C6F C7F 120.4(2) . . ?
C5F C6F C7F 130.0(2) . . ?
C6F C7F H7FA 109.5 . . ?
C6F C7F H7FB 109.5 . . ?
H7FA C7F H7FB 109.5 . . ?
C6F C7F H7FC 109.5 . . ?
H7FA C7F H7FC 109.5 . . ?
H7FB C7F H7FC 109.5 . . ?
C1S O1S H1S 109.5 . . ?
O1S C1S H1S3 109.5 . . ?
O1S C1S H1S2 109.5 . . ?
H1S3 C1S H1S2 109.5 . . ?
O1S C1S H1S1 109.5 . . ?
H1S3 C1S H1S1 109.5 . . ?
H1S2 C1S H1S1 109.5 . . ?

loop_
_geom_bond_atom_site_label_1
_geom_bond_atom_site_label_2
_geom_bond_distance
_geom_bond_site_symmetry_2
_geom_bond_publ_flag
Fe1 N2B 1.9533(17) . ?
Fe1 N2C 1.9560(18) . ?
Fe1 N2A 1.9562(17) . ?
Fe1 N1A 1.9741(17) . ?
Fe1 N1B 1.9766(19) . ?
Fe1 N1C 1.9807(17) . ?
Fe2 N2F 1.9315(19) . ?
Fe2 N2E 1.9353(17) . ?
Fe2 N2D 1.9425(17) . ?
Fe2 N1D 1.9755(19) . ?
Fe2 N1F 1.9787(17) . ?
Fe2 N1E 1.9821(17) . ?
P1 F16 1.5842(14) . ?
P1 F11 1.5853(15) . ?
P1 F12 1.5859(17) . ?
P1 F13 1.5869(16) . ?
P1 F14 1.5886(14) . ?
P1 F15 1.5927(14) . ?
P2 F21 1.5629(18) . ?
P2 F24 1.5710(16) . ?
P2 F23 1.5758(17) . ?
P2 F25 1.5797(16) . ?
P2 F22 1.5797(18) . ?
P2 F26 1.5921(17) . ?
N1 C1A 1.435(3) . ?
N1 C1C 1.436(3) . ?
N1 C1B 1.436(3) . ?
N2 C1D 1.431(3) . ?
N2 C1F 1.435(3) . ?
N2 C1E 1.438(3) . ?
N1A C3A 1.285(3) . ?
N1A C2A 1.462(2) . ?
N2A C4A 1.340(3) . ?
N2A N3A 1.343(2) . ?
N3A C6A 1.346(3) . ?
N3A H3A 0.90(3) . ?
N1B C3B 1.288(3) . ?
N1B C2B 1.469(3) . ?
N2B C4B 1.338(3) . ?
N2B N3B 1.343(2) . ?
N3B C6B 1.351(3) . ?
N3B H3B 0.85(3) . ?
N1C C3C 1.278(3) . ?
N1C C2C 1.459(3) . ?
N2C N3C 1.343(2) . ?
N2C C4C 1.344(3) . ?
N3C C6C 1.353(3) . ?
N3C H3C 1.22(4) . ?
N1D C3D 1.289(3) . ?
N1D C2D 1.461(3) . ?
N2D N3D 1.340(2) . ?
N2D C4D 1.346(3) . ?
N3D C6D 1.354(3) . ?
N1E C3E 1.285(3) . ?
N1E C2E 1.461(2) . ?
N2E N3E 1.341(2) . ?
N2E C4E 1.354(3) . ?
N3E C6E 1.356(3) . ?
N1F C3F 1.278(3) . ?
N1F C2F 1.458(3) . ?
N2F N3F 1.349(2) . ?
N2F C4F 1.351(3) . ?
N3F C6F 1.352(3) . ?
C1A C2A 1.525(3) . ?
C1A H1AA 0.9900 . ?
C1A H1AB 0.9900 . ?
C2A H2AA 0.9900 . ?
C2A H2AB 0.9900 . ?
C3A C4A 1.430(3) . ?
C3A H3AA 0.9500 . ?
C4A C5A 1.399(3) . ?
C5A C6A 1.374(3) . ?
C5A H5AA 0.9500 . ?
C6A C7A 1.491(3) . ?
C7A H7AA 0.9800 . ?
C7A H7AB 0.9800 . ?
C7A H7AC 0.9800 . ?
C1B C2B 1.525(3) . ?
C1B H1BA 0.9900 . ?
C1B H1BB 0.9900 . ?
C2B H2BA 0.9900 . ?
C2B H2BB 0.9900 . ?
C3B C4B 1.439(3) . ?
C3B H3BA 0.9500 . ?
C4B C5B 1.397(3) . ?
C5B C6B 1.377(3) . ?
C5B H5BA 0.9500 . ?
C6B C7B 1.492(3) . ?
C7B H7BA 0.9800 . ?
C7B H7BB 0.9800 . ?
C7B H7BC 0.9800 . ?
C1C C2C 1.535(3) . ?
C1C H1CA 0.9900 . ?
C1C H1CB 0.9900 . ?
C2C H2CA 0.9900 . ?
C2C H2CB 0.9900 . ?
C3C C4C 1.433(3) . ?
C3C H3CA 0.9500 . ?
C4C C5C 1.391(3) . ?
C5C C6C 1.383(3) . ?
C5C H5CA 0.9500 . ?
C6C C7C 1.482(3) . ?
C7C H7CA 0.9800 . ?
C7C H7CB 0.9800 . ?
C7C H7CC 0.9800 . ?
C1D C2D 1.534(3) . ?
C1D H1DA 0.9900 . ?
C1D H1DB 0.9900 . ?
C2D H2DA 0.9900 . ?
C2D H2DB 0.9900 . ?
C3D C4D 1.430(3) . ?
C3D H3DA 0.9500 . ?
C4D C5D 1.392(3) . ?
C5D C6D 1.380(3) . ?
C5D H5DA 0.9500 . ?
C6D C7D 1.498(3) . ?
C7D H7DA 0.9800 . ?
C7D H7DB 0.9800 . ?
C7D H7DC 0.9800 . ?
C1E C2E 1.525(3) . ?
C1E H1EA 0.9900 . ?
C1E H1EB 0.9900 . ?
C2E H2EA 0.9900 . ?
C2E H2EB 0.9900 . ?
C3E C4E 1.430(3) . ?
C3E H3EA 0.9500 . ?
C4E C5E 1.387(3) . ?
C5E C6E 1.377(3) . ?
C5E H5EA 0.9500 . ?
C6E C7E 1.496(3) . ?
C7E H7EA 0.9800 . ?
C7E H7EB 0.9800 . ?
C7E H7EC 0.9800 . ?
C1F C2F 1.525(3) . ?
C1F H1FA 0.9900 . ?
C1F H1FB 0.9900 . ?
C2F H2FA 0.9900 . ?
C2F H2FB 0.9900 . ?
C3F C4F 1.437(3) . ?
C3F H3FA 0.9500 . ?
C4F C5F 1.382(3) . ?
C5F C6F 1.386(3) . ?
C5F H5FA 0.9500 . ?
C6F C7F 1.493(3) . ?
C7F H7FA 0.9800 . ?
C7F H7FB 0.9800 . ?
C7F H7FC 0.9800 . ?
O1S C1S 1.287(4) . ?
O1S H1S 0.8383 . ?
C1S H1S3 0.9800 . ?
C1S H1S2 0.9800 . ?
C1S H1S1 0.9800 . ?

loop_
_geom_hbond_atom_site_label_D
_geom_hbond_atom_site_label_H
_geom_hbond_atom_site_label_A
_geom_hbond_distance_DH
_geom_hbond_distance_HA
_geom_hbond_distance_DA
_geom_hbond_angle_DHA
_geom_hbond_site_symmetry_A
O1S H1S F21 0.84 2.37 3.125(5) 150.5 2_775
N3A H3A N3F 0.90(3) 1.85(3) 2.743(2) 173(3) .
N3B H3B N3D 0.85(3) 1.89(3) 2.735(3) 175(3) .
N3C H3C N3E 1.22(4) 1.54(4) 2.752(2) 174(3) .
N3C H3C N2E 1.22(4) 2.59(4) 3.722(2) 155(2) .

loop_
_geom_torsion_atom_site_label_1
_geom_torsion_atom_site_label_2
_geom_torsion_atom_site_label_3
_geom_torsion_atom_site_label_4
_geom_torsion
_geom_torsion_site_symmetry_1
_geom_torsion_site_symmetry_2
_geom_torsion_site_symmetry_3
_geom_torsion_site_symmetry_4
_geom_torsion_publ_flag
N2B Fe1 N1A C3A -55.4(7) . . . . ?
N2C Fe1 N1A C3A 99.86(17) . . . . ?
N2A Fe1 N1A C3A 2.88(16) . . . . ?
N1B Fe1 N1A C3A -84.80(17) . . . . ?
N1C Fe1 N1A C3A 179.52(17) . . . . ?
N2B Fe1 N1A C2A 124.9(6) . . . . ?
N2C Fe1 N1A C2A -79.91(17) . . . . ?
N2A Fe1 N1A C2A -176.88(18) . . . . ?
N1B Fe1 N1A C2A 95.44(17) . . . . ?
N1C Fe1 N1A C2A -0.24(18) . . . . ?
N2B Fe1 N2A C4A 168.05(16) . . . . ?
N2C Fe1 N2A C4A -94.66(16) . . . . ?
N1A Fe1 N2A C4A -6.47(16) . . . . ?
N1B Fe1 N2A C4A 88.49(17) . . . . ?
N1C Fe1 N2A C4A -40.2(8) . . . . ?
N2B Fe1 N2A N3A 4.3(2) . . . . ?
N2C Fe1 N2A N3A 101.6(2) . . . . ?
N1A Fe1 N2A N3A -170.2(2) . . . . ?
N1B Fe1 N2A N3A -75.3(2) . . . . ?
N1C Fe1 N2A N3A 156.0(6) . . . . ?
C4A N2A N3A C6A 0.5(2) . . . . ?
Fe1 N2A N3A C6A 165.21(18) . . . . ?
N2B Fe1 N1B C3B 0.82(15) . . . . ?
N2C Fe1 N1B C3B -51.5(7) . . . . ?
N2A Fe1 N1B C3B 98.05(16) . . . . ?
N1A Fe1 N1B C3B 177.63(16) . . . . ?
N1C Fe1 N1B C3B -86.67(16) . . . . ?
N2B Fe1 N1B C2B -178.91(17) . . . . ?
N2C Fe1 N1B C2B 128.8(6) . . . . ?
N2A Fe1 N1B C2B -81.68(17) . . . . ?
N1A Fe1 N1B C2B -2.11(17) . . . . ?
N1C Fe1 N1B C2B 93.60(17) . . . . ?
N2C Fe1 N2B C4B 170.30(15) . . . . ?
N2A Fe1 N2B C4B -92.07(15) . . . . ?
N1A Fe1 N2B C4B -34.6(7) . . . . ?
N1B Fe1 N2B C4B -4.79(14) . . . . ?
N1C Fe1 N2B C4B 90.79(15) . . . . ?
N2C Fe1 N2B N3B 6.3(2) . . . . ?
N2A Fe1 N2B N3B 103.9(2) . . . . ?
N1A Fe1 N2B N3B 161.3(6) . . . . ?
N1B Fe1 N2B N3B -168.8(2) . . . . ?
N1C Fe1 N2B N3B -73.2(2) . . . . ?
C4B N2B N3B C6B 0.0(2) . . . . ?
Fe1 N2B N3B C6B 165.02(16) . . . . ?
N2B Fe1 N1C C3C 98.38(16) . . . . ?
N2C Fe1 N1C C3C 1.61(15) . . . . ?
N2A Fe1 N1C C3C -53.5(8) . . . . ?
N1A Fe1 N1C C3C -86.86(16) . . . . ?
N1B Fe1 N1C C3C 178.00(16) . . . . ?
N2B Fe1 N1C C2C -81.13(17) . . . . ?
N2C Fe1 N1C C2C -177.89(17) . . . . ?
N2A Fe1 N1C C2C 127.0(7) . . . . ?
N1A Fe1 N1C C2C 93.63(17) . . . . ?
N1B Fe1 N1C C2C -1.50(17) . . . . ?
N2B Fe1 N2C N3C 102.76(19) . . . . ?
N2A Fe1 N2C N3C 5.1(2) . . . . ?
N1A Fe1 N2C N3C -74.5(2) . . . . ?
N1B Fe1 N2C N3C 154.3(6) . . . . ?
N1C Fe1 N2C N3C -170.0(2) . . . . ?
N2B Fe1 N2C C4C -92.55(15) . . . . ?
N2A Fe1 N2C C4C 169.74(14) . . . . ?
N1A Fe1 N2C C4C 90.14(15) . . . . ?
N1B Fe1 N2C C4C -41.0(7) . . . . ?
N1C Fe1 N2C C4C -5.29(14) . . . . ?
C4C N2C N3C C6C -0.2(2) . . . . ?
Fe1 N2C N3C C6C 165.30(16) . . . . ?
N2F Fe2 N1D C3D -53.2(11) . . . . ?
N2E Fe2 N1D C3D 95.88(16) . . . . ?
N2D Fe2 N1D C3D -0.43(15) . . . . ?
N1F Fe2 N1D C3D -86.78(16) . . . . ?
N1E Fe2 N1D C3D 176.18(16) . . . . ?
N2F Fe2 N1D C2D 127.4(10) . . . . ?
N2E Fe2 N1D C2D -83.54(17) . . . . ?
N2D Fe2 N1D C2D -179.85(18) . . . . ?
N1F Fe2 N1D C2D 93.80(17) . . . . ?
N1E Fe2 N1D C2D -3.24(17) . . . . ?
N2F Fe2 N2D N3D 7.6(2) . . . . ?
N2E Fe2 N2D N3D 104.51(19) . . . . ?
N1D Fe2 N2D N3D -169.2(2) . . . . ?
N1F Fe2 N2D N3D -72.19(19) . . . . ?
N1E Fe2 N2D N3D 152.7(7) . . . . ?
N2F Fe2 N2D C4D 174.10(14) . . . . ?
N2E Fe2 N2D C4D -88.95(15) . . . . ?
N1D Fe2 N2D C4D -2.62(14) . . . . ?
N1F Fe2 N2D C4D 94.34(15) . . . . ?
N1E Fe2 N2D C4D -40.8(8) . . . . ?
C4D N2D N3D C6D 0.4(2) . . . . ?
Fe2 N2D N3D C6D 167.51(15) . . . . ?
N2F Fe2 N1E C3E 96.87(16) . . . . ?
N2E Fe2 N1E C3E 0.21(16) . . . . ?
N2D Fe2 N1E C3E -48.5(8) . . . . ?
N1D Fe2 N1E C3E -86.24(17) . . . . ?
N1F Fe2 N1E C3E 176.67(16) . . . . ?
N2F Fe2 N1E C2E -81.87(18) . . . . ?
N2E Fe2 N1E C2E -178.53(18) . . . . ?
N2D Fe2 N1E C2E 132.7(7) . . . . ?
N1D Fe2 N1E C2E 95.02(18) . . . . ?
N1F Fe2 N1E C2E -2.07(18) . . . . ?
N2F Fe2 N2E N3E 102.8(2) . . . . ?
N2D Fe2 N2E N3E 5.1(2) . . . . ?
N1D Fe2 N2E N3E -75.0(2) . . . . ?
N1F Fe2 N2E N3E 139.8(8) . . . . ?
N1E Fe2 N2E N3E -170.7(2) . . . . ?
N2F Fe2 N2E C4E -89.83(16) . . . . ?
N2D Fe2 N2E C4E 172.46(16) . . . . ?
N1D Fe2 N2E C4E 92.28(16) . . . . ?
N1F Fe2 N2E C4E -52.9(9) . . . . ?
N1E Fe2 N2E C4E -3.41(16) . . . . ?
C4E N2E N3E C6E 1.0(2) . . . . ?
Fe2 N2E N3E C6E 168.94(17) . . . . ?
N2F Fe2 N1F C3F 0.30(15) . . . . ?
N2E Fe2 N1F C3F -37.0(9) . . . . ?
N2D Fe2 N1F C3F 97.85(15) . . . . ?
N1D Fe2 N1F C3F 178.00(15) . . . . ?
N1E Fe2 N1F C3F -86.03(15) . . . . ?
N2F Fe2 N1F C2F -178.91(17) . . . . ?
N2E Fe2 N1F C2F 143.7(8) . . . . ?
N2D Fe2 N1F C2F -81.37(16) . . . . ?
N1D Fe2 N1F C2F -1.21(17) . . . . ?
N1E Fe2 N1F C2F 94.76(16) . . . . ?
N2E Fe2 N2F N3F 7.29(19) . . . . ?
N2D Fe2 N2F N3F 103.91(19) . . . . ?
N1D Fe2 N2F N3F 156.2(9) . . . . ?
N1F Fe2 N2F N3F -169.9(2) . . . . ?
N1E Fe2 N2F N3F -72.97(19) . . . . ?
N2E Fe2 N2F C4F 173.50(15) . . . . ?
N2D Fe2 N2F C4F -89.87(15) . . . . ?
N1D Fe2 N2F C4F -37.6(11) . . . . ?
N1F Fe2 N2F C4F -3.67(14) . . . . ?
N1E Fe2 N2F C4F 93.25(15) . . . . ?
C4F N2F N3F C6F 0.6(2) . . . . ?
Fe2 N2F N3F C6F 167.50(15) . . . . ?
C1C N1 C1A C2A 72.4(3) . . . . ?
C1B N1 C1A C2A -110.9(2) . . . . ?
C3A N1A C2A C1A 96.5(2) . . . . ?
Fe1 N1A C2A C1A -83.7(2) . . . . ?
N1 C1A C2A N1A 54.4(3) . . . . ?
C2A N1A C3A C4A -179.23(18) . . . . ?
Fe1 N1A C3A C4A 1.0(3) . . . . ?
N3A N2A C4A C5A -0.1(3) . . . . ?
Fe1 N2A C4A C5A -168.62(16) . . . . ?
N3A N2A C4A C3A 177.23(19) . . . . ?
Fe1 N2A C4A C3A 8.7(2) . . . . ?
N1A C3A C4A N2A -6.3(3) . . . . ?
N1A C3A C4A C5A 170.0(3) . . . . ?
N2A C4A C5A C6A -0.3(3) . . . . ?
C3A C4A C5A C6A -176.7(3) . . . . ?
N2A N3A C6A C5A -0.7(3) . . . . ?
N2A N3A C6A C7A -177.8(2) . . . . ?
C4A C5A C6A N3A 0.6(3) . . . . ?
C4A C5A C6A C7A 177.3(3) . . . . ?
C1A N1 C1B C2B 71.9(3) . . . . ?
C1C N1 C1B C2B -111.4(2) . . . . ?
C3B N1B C2B C1B 98.3(2) . . . . ?
Fe1 N1B C2B C1B -82.0(2) . . . . ?
N1 C1B C2B N1B 54.7(3) . . . . ?
C2B N1B C3B C4B -177.24(18) . . . . ?
Fe1 N1B C3B C4B 3.0(2) . . . . ?
N3B N2B C4B C5B -0.2(2) . . . . ?
Fe1 N2B C4B C5B -168.74(14) . . . . ?
N3B N2B C4B C3B 176.14(17) . . . . ?
Fe1 N2B C4B C3B 7.6(2) . . . . ?
N1B C3B C4B N2B -6.9(3) . . . . ?
N1B C3B C4B C5B 168.1(2) . . . . ?
N2B C4B C5B C6B 0.2(2) . . . . ?
C3B C4B C5B C6B -174.9(2) . . . . ?
N2B N3B C6B C5B 0.1(2) . . . . ?
N2B N3B C6B C7B -179.31(18) . . . . ?
C4B C5B C6B N3B -0.2(2) . . . . ?
C4B C5B C6B C7B 179.1(2) . . . . ?
C1A N1 C1C C2C -111.0(2) . . . . ?
C1B N1 C1C C2C 72.3(3) . . . . ?
C3C N1C C2C C1C 97.4(2) . . . . ?
Fe1 N1C C2C C1C -83.1(2) . . . . ?
N1 C1C C2C N1C 55.2(3) . . . . ?
C2C N1C C3C C4C -178.32(18) . . . . ?
Fe1 N1C C3C C4C 2.1(2) . . . . ?
N3C N2C C4C C5C -0.1(2) . . . . ?
Fe1 N2C C4C C5C -169.23(14) . . . . ?
N3C N2C C4C C3C 176.93(16) . . . . ?
Fe1 N2C C4C C3C 7.8(2) . . . . ?
N1C C3C C4C N2C -6.5(3) . . . . ?
N1C C3C C4C C5C 169.4(2) . . . . ?
N2C C4C C5C C6C 0.4(2) . . . . ?
C3C C4C C5C C6C -175.7(2) . . . . ?
N2C N3C C6C C5C 0.5(2) . . . . ?
N2C N3C C6C C7C -177.24(18) . . . . ?
C4C C5C C6C N3C -0.5(2) . . . . ?
C4C C5C C6C C7C 176.9(2) . . . . ?
C1F N2 C1D C2D -114.2(2) . . . . ?
C1E N2 C1D C2D 77.5(2) . . . . ?
C3D N1D C2D C1D 99.7(2) . . . . ?
Fe2 N1D C2D C1D -80.9(2) . . . . ?
N2 C1D C2D N1D 52.7(3) . . . . ?
C2D N1D C3D C4D -177.30(17) . . . . ?
Fe2 N1D C3D C4D 3.2(2) . . . . ?
N3D N2D C4D C5D -0.7(2) . . . . ?
Fe2 N2D C4D C5D -170.78(14) . . . . ?
N3D N2D C4D C3D 175.10(16) . . . . ?
Fe2 N2D C4D C3D 5.0(2) . . . . ?
N1D C3D C4D N2D -5.4(3) . . . . ?
N1D C3D C4D C5D 168.8(2) . . . . ?
N2D C4D C5D C6D 0.7(2) . . . . ?
C3D C4D C5D C6D -173.8(2) . . . . ?
N2D N3D C6D C5D 0.0(2) . . . . ?
N2D N3D C6D C7D -177.43(18) . . . . ?
C4D C5D C6D N3D -0.4(2) . . . . ?
C4D C5D C6D C7D 176.7(2) . . . . ?
C1D N2 C1E C2E -113.2(2) . . . . ?
C1F N2 C1E C2E 78.5(2) . . . . ?
C3E N1E C2E C1E 101.0(2) . . . . ?
Fe2 N1E C2E C1E -80.3(2) . . . . ?
N2 C1E C2E N1E 51.3(2) . . . . ?
C2E N1E C3E C4E -178.29(19) . . . . ?
Fe2 N1E C3E C4E 2.9(3) . . . . ?
N3E N2E C4E C5E -1.0(3) . . . . ?
Fe2 N2E C4E C5E -171.66(15) . . . . ?
N3E N2E C4E C3E 176.42(18) . . . . ?
Fe2 N2E C4E C3E 5.8(3) . . . . ?
N1E C3E C4E N2E -5.7(3) . . . . ?
N1E C3E C4E C5E 170.7(3) . . . . ?
N2E C4E C5E C6E 0.6(3) . . . . ?
C3E C4E C5E C6E -175.9(3) . . . . ?
N2E N3E C6E C5E -0.7(3) . . . . ?
N2E N3E C6E C7E 179.5(2) . . . . ?
C4E C5E C6E N3E 0.1(3) . . . . ?
C4E C5E C6E C7E 179.8(2) . . . . ?
C1D N2 C1F C2F 77.2(3) . . . . ?
C1E N2 C1F C2F -114.6(2) . . . . ?
C3F N1F C2F C1F 99.2(2) . . . . ?
Fe2 N1F C2F C1F -81.6(2) . . . . ?
N2 C1F C2F N1F 52.8(3) . . . . ?
C2F N1F C3F C4F -177.80(17) . . . . ?
Fe2 N1F C3F C4F 2.9(2) . . . . ?
N3F N2F C4F C5F -0.8(2) . . . . ?
Fe2 N2F C4F C5F -170.61(14) . . . . ?
N3F N2F C4F C3F 175.95(16) . . . . ?
Fe2 N2F C4F C3F 6.1(2) . . . . ?
N1F C3F C4F N2F -5.9(3) . . . . ?
N1F C3F C4F C5F 169.6(2) . . . . ?
N2F C4F C5F C6F 0.7(2) . . . . ?
C3F C4F C5F C6F -174.9(2) . . . . ?
N2F N3F C6F C5F -0.2(2) . . . . ?
N2F N3F C6F C7F -178.95(19) . . . . ?
C4F C5F C6F N3F -0.3(2) . . . . ?
C4F C5F C6F C7F 178.3(2) . . . . ?
